data_7713300
loop_
_publ_author_name
'Bonnin, Maxime A.'
'Feldmann, Claus'

_publ_section_title
;
 Oxychloridoselenites(IV) with cubane-derived anions and stepwise
 chlorine-to-oxygen exchange.
;
_journal_name_full 'Dalton transactions (Cambridge, England : 2003)'
_journal_paper_doi 10.1039/d3dt01424j
_journal_year 2023
_chemical_formula_moiety '2(Cl4 Se), 4(Cl2 O Se), 2(Cl), 2(C9 H20 N)'
_chemical_formula_sum 'C18 H40 Cl18 N2 O4 Se6'
_chemical_formula_weight 1460.38
_space_group_crystal_system triclinic
_space_group_IT_number 2
_space_group_name_Hall '-P 1'
_space_group_name_H-M_alt 'P -1'
_atom_sites_solution_hydrogens geom
_audit_creation_date 2023-04-25
_audit_creation_method
;
Olex2 1.3
(compiled 2020.11.12 svn.r5f609507 for OlexSys, GUI svn.r6408)
;
_audit_update_record
;
2023-04-26 deposited with the CCDC.	2023-06-12 downloaded from the CCDC.
;
_cell_angle_alpha 67.258(12)
_cell_angle_beta 68.592(12)
_cell_angle_gamma 87.254(14)
_cell_formula_units_Z 1
_cell_length_a 9.9777(17)
_cell_length_b 10.5576(18)
_cell_length_c 13.801(2)
_cell_measurement_reflns_used 12374
_cell_measurement_temperature 213
_cell_measurement_theta_max 28.93
_cell_measurement_theta_min 1.91
_cell_volume 1240.9(4)
_computing_cell_refinement 'STOE X-Area'
_computing_data_collection 'STOE X-Area'
_computing_data_reduction 'STOE X-Area'
_computing_molecular_graphics 'Olex2 1.3 (Dolomanov et al., 2009)'
_computing_publication_material 'Olex2 1.3 (Dolomanov et al., 2009)'
_computing_structure_refinement 'SHELXL 2018/3 (Sheldrick, 2015)'
_computing_structure_solution 'SHELXT  (Sheldrick, 2015)'
_diffrn_ambient_temperature 213.0
_diffrn_detector_area_resol_mean 6.67
_diffrn_detector_type 'STOE Imaging Plate'
_diffrn_measured_fraction_theta_full 0.984
_diffrn_measured_fraction_theta_max 0.984
_diffrn_measurement_details
;
 360 frames, detector distance = 100 mm
;
_diffrn_measurement_device '2-circle diffractometer'
_diffrn_measurement_device_type 'STOE IPDS II'
_diffrn_measurement_method 'rotation method, \w scans'
_diffrn_radiation_type MoK\a
_diffrn_radiation_wavelength 0.71073
_diffrn_reflns_av_R_equivalents 0.0271
_diffrn_reflns_av_unetI/netI 0.0317
_diffrn_reflns_Laue_measured_fraction_full 0.984
_diffrn_reflns_Laue_measured_fraction_max 0.984
_diffrn_reflns_limit_h_max 11
_diffrn_reflns_limit_h_min -11
_diffrn_reflns_limit_k_max 12
_diffrn_reflns_limit_k_min -12
_diffrn_reflns_limit_l_max 16
_diffrn_reflns_limit_l_min -16
_diffrn_reflns_number 14038
_diffrn_reflns_point_group_measured_fraction_full 0.984
_diffrn_reflns_point_group_measured_fraction_max 0.984
_diffrn_reflns_theta_full 24.997
_diffrn_reflns_theta_max 24.997
_diffrn_reflns_theta_min 1.727
_exptl_absorpt_coefficient_mu 5.421
_exptl_absorpt_correction_T_max 0.1233
_exptl_absorpt_correction_T_min 0.0680
_exptl_absorpt_correction_type multi-scan
_exptl_absorpt_process_details
;
STOE X-Red32, absorption correction by Gaussian integration, analogous to
P. Coppens in: F. R. Ahmed (Editor), "Crystallographic Computing", Munksgaard,
Copenhagen (1970), 255 - 270. Afterwards scaling of reflection intensities was
performed within STOE LANA. J. Koziskova, F. Hahn, J. Richter, J. Kozisek, Acta
Chimica Slovaca, vol. 9, no. 2, 2016, pp. 136 - 140.
Finally a spherical absorption correction was done within STOE LANA.
;
_exptl_crystal_colour colourless
_exptl_crystal_colour_primary colourless
_exptl_crystal_density_diffrn 1.954
_exptl_crystal_density_method 'not measured'
_exptl_crystal_description irregular
_exptl_crystal_F_000 704
_exptl_crystal_size_max 0.11
_exptl_crystal_size_mid 0.09
_exptl_crystal_size_min 0.08
_refine_diff_density_max 0.570
_refine_diff_density_min -0.358
_refine_diff_density_rms 0.068
_refine_ls_extinction_method none
_refine_ls_goodness_of_fit_ref 0.902
_refine_ls_hydrogen_treatment constr
_refine_ls_matrix_type full
_refine_ls_number_parameters 348
_refine_ls_number_reflns 4311
_refine_ls_number_restraints 349
_refine_ls_restrained_S_all 0.911
_refine_ls_R_factor_all 0.0414
_refine_ls_R_factor_gt 0.0266
_refine_ls_shift/su_max 0.001
_refine_ls_shift/su_mean 0.000
_refine_ls_structure_factor_coef Fsqd
_refine_ls_weighting_details 'w=1/[\s^2^(Fo^2^)+(0.0386P)^2^] where P=(Fo^2^+2Fc^2^)/3'
_refine_ls_weighting_scheme calc
_refine_ls_wR_factor_gt 0.0598
_refine_ls_wR_factor_ref 0.0628
_reflns_Friedel_coverage 0.000
_reflns_number_gt 3216
_reflns_number_total 4311
_reflns_threshold_expression 'I > 2\s(I)'
_cod_data_source_file d3dt01424j2.cif
_cod_data_source_block 5
_cod_database_code 7713300
_shelx_shelxl_version_number 2018/3
_shelx_space_group_comment
;
The symmetry employed for this shelxl refinement is uniquely defined
by the following loop, which should always be used as a source of
symmetry information in preference to the above space-group names.
They are only intended as comments.
;
_shelx_estimated_absorpt_t_max 0.671
_shelx_estimated_absorpt_t_min 0.587
_olex2_refinement_description
;
1. Fixed Uiso
 At 1.2 times of:
  All C(H,H) groups
 At 1.5 times of:
  All C(H,H,H) groups
2. Restrained distances
 Se3B-O2B \\sim Se3A-O2A \\sim Se1-O1
 with sigma of 0.02
 C5B-C6B \\sim C5A-C6A
 with sigma of 0.04
 C6B-C8B \\sim C6A-C8A
 with sigma of 0.04
 C7B-C9B \\sim C7A-C9A
 with sigma of 0.04
 C8B-C9B \\sim C8A-C9A
 with sigma of 0.02
 C5B-C4B \\sim C5A-C4A
 with sigma of 0.02
 C6B-C7B \\sim C6A-C7A \\sim C7B-C8B \\sim C7A-C8A
 with sigma of 0.02
 N1B-C1B \\sim N1A-C1A
 with sigma of 0.02
 N1B-C2B \\sim N1A-C2A \\sim N1B-C5B \\sim N1A-C5A \\sim N1B-C6B \\sim N1A-C6A
 with sigma of 0.02
 N1B-C3B \\sim N1A-C3A
 with sigma of 0.04
 N1B-C4B \\sim N1A-C4A
 with sigma of 0.04
 N1B-C7B \\sim N1A-C7A
 with sigma of 0.04
 C1B-C2B \\sim C1A-C2A
 with sigma of 0.04
 C1B-C5B \\sim C1A-C5A
 with sigma of 0.04
 C1B-C6B \\sim C1A-C6A
 with sigma of 0.04
 C2B-C3B \\sim C2A-C3A
 with sigma of 0.02
 C2B-C5B \\sim C2A-C5A
 with sigma of 0.04
 C2B-C4B \\sim C2A-C4A
 with sigma of 0.04
 C2B-C6B \\sim C2A-C6A
 with sigma of 0.04
 C2B-C7B \\sim C2A-C7A
 with sigma of 0.04
 C3B-C5B \\sim C3A-C5A
 with sigma of 0.04
 C3B-C4B \\sim C3A-C4A
 with sigma of 0.02
3. Uiso/Uaniso restraints and constraints
C1B \\sim C8A \\sim C6A \\sim C2B \\sim C2A \\sim C3B \\sim C4A \\sim C5B \\sim
N1B \\sim C4B \\sim C5A \\sim C6B \\sim C3A \\sim C7B \\sim C7A \\sim C8B \\sim
C9A \\sim C9B \\sim N1A \\sim C1A: within 2A with sigma of 0.04 and sigma for
terminal atoms of 0.08 within 2A
4. Others
 Sof(N1A)=Sof(C1A)=Sof(H1AA)=Sof(H1AB)=Sof(H1AC)=Sof(C2A)=Sof(H2AA)=Sof(H2AB)=
 Sof(C5A)=Sof(H5AA)=Sof(H5AB)=Sof(C6A)=Sof(H6AA)=Sof(H6AB)=Sof(C3A)=Sof(H3AA)=
 Sof(H3AB)=Sof(C4A)=Sof(H4AA)=Sof(H4AB)=Sof(C7A)=Sof(H7AA)=Sof(H7AB)=Sof(C8A)=
 Sof(H8AA)=Sof(H8AB)=Sof(C9A)=Sof(H9AA)=Sof(H9AB)=Sof(H9AC)=1-FVAR(1)
 Sof(N1B)=Sof(C1B)=Sof(H1BA)=Sof(H1BB)=Sof(H1BC)=Sof(C2B)=Sof(H2BA)=Sof(H2BB)=
 Sof(C3B)=Sof(H3BA)=Sof(H3BB)=Sof(C5B)=Sof(H5BA)=Sof(H5BB)=Sof(C4B)=Sof(H4BA)=
 Sof(H4BB)=Sof(C6B)=Sof(H6BA)=Sof(H6BB)=Sof(C7B)=Sof(H7BA)=Sof(H7BB)=Sof(C8B)=
 Sof(H8BA)=Sof(H8BB)=Sof(C9B)=Sof(H9BA)=Sof(H9BB)=Sof(H9BC)=FVAR(1)
 Fixed Sof: Se3A(0.5) Cl9A(0.5) O2A(0.5) Cl8A(0.5) Se3B(0.5) Cl8B(0.5)
 O2B(0.5) Cl9B(0.5)
5.a Secondary CH2 refined with riding coordinates:
 C2B(H2BA,H2BB), C3B(H3BA,H3BB), C5B(H5BA,H5BB), C4B(H4BA,H4BB), C6B(H6BA,
 H6BB), C7B(H7BA,H7BB), C8B(H8BA,H8BB), C2A(H2AA,H2AB), C5A(H5AA,H5AB),
 C6A(H6AA,H6AB), C3A(H3AA,H3AB), C4A(H4AA,H4AB), C7A(H7AA,H7AB), C8A(H8AA,H8AB)
5.b Idealised Me refined as rotating group:
 C1B(H1BA,H1BB,H1BC), C9B(H9BA,H9BB,H9BC), C1A(H1AA,H1AB,H1AC), C9A(H9AA,H9AB,
 H9AC)
;
_olex2_submission_special_instructions 'No special instructions were received'

loop_
_space_group_symop_operation_xyz
'x, y, z'
'-x, -y, -z'

loop_
_atom_site_label
_atom_site_type_symbol
_atom_site_fract_x
_atom_site_fract_y
_atom_site_fract_z
_atom_site_U_iso_or_equiv
_atom_site_adp_type
_atom_site_occupancy
_atom_site_site_symmetry_order
_atom_site_calc_flag
_atom_site_refinement_flags_posn
_atom_site_refinement_flags_adp
_atom_site_refinement_flags_occupancy
_atom_site_disorder_assembly
_atom_site_disorder_group
Se2 Se 0.79863(3) 1.07517(4) 0.53339(3) 0.04492(10) Uani 1 1 d . . . . .
Se1 Se 0.86542(4) 0.74247(4) 0.81670(3) 0.05680(11) Uani 1 1 d D . . . .
Se3A Se 0.90305(17) 0.7757(2) 0.35971(19) 0.0561(4) Uani 0.5 1 d D . P A 1
Cl7 Cl 0.89960(9) 0.81980(9) 0.56869(7) 0.0509(2) Uani 1 1 d . . . . .
Cl5 Cl 0.80479(9) 1.09555(10) 0.35553(8) 0.0549(2) Uani 1 1 d . . . . .
Cl3 Cl 0.79777(10) 1.05488(10) 0.71623(8) 0.0599(2) Uani 1 1 d . . . . .
Cl6 Cl 0.57593(9) 0.97846(13) 0.61475(9) 0.0730(3) Uani 1 1 d . . . . .
Cl4 Cl 0.74598(13) 1.28911(11) 0.49691(10) 0.0744(3) Uani 1 1 d . . . . .
Cl9A Cl 0.9199(11) 0.8507(12) 0.1773(9) 0.112(3) Uani 0.5 1 d . . P A 1
Cl2 Cl 0.97568(14) 0.55225(13) 0.83425(14) 0.1027(4) Uani 1 1 d . . . . .
O2A O 0.959(2) 0.6263(13) 0.3803(16) 0.080(5) Uani 0.5 1 d D . P A 1
Cl8A Cl 0.6660(6) 0.7406(6) 0.4300(7) 0.0725(10) Uani 0.5 1 d . . P A 1
O1 O 0.6977(3) 0.6831(3) 0.8712(3) 0.0778(8) Uani 1 1 d D . . . .
Se3B Se 0.85391(16) 0.7948(2) 0.3618(2) 0.0560(4) Uani 0.5 1 d D . P B 2
Cl8B Cl 0.9466(8) 0.5900(6) 0.4111(6) 0.0712(11) Uani 0.5 1 d . . P B 2
O2B O 0.6868(16) 0.742(2) 0.4051(17) 0.113(8) Uani 0.5 1 d D . P B 2
N1B N 0.5403(13) 0.3857(11) 0.7955(9) 0.057(3) Uani 0.614(10) 1 d D U P C 1
C1B C 0.6888(12) 0.4450(17) 0.7075(9) 0.061(3) Uani 0.614(10) 1 d D U P C 1
H1BA H 0.681322 0.525316 0.645167 0.092 Uiso 0.614(10) 1 calc R U P C 1
H1BB H 0.734182 0.376140 0.679545 0.092 Uiso 0.614(10) 1 calc R U P C 1
H1BC H 0.746794 0.471979 0.740902 0.092 Uiso 0.614(10) 1 calc R U P C 1
C2B C 0.4582(13) 0.4933(10) 0.8316(10) 0.064(3) Uani 0.614(10) 1 d D U P C 1
H2BA H 0.518783 0.549071 0.845806 0.077 Uiso 0.614(10) 1 calc R U P C 1
H2BB H 0.371056 0.450824 0.900107 0.077 Uiso 0.614(10) 1 calc R U P C 1
C3B C 0.4186(15) 0.5816(14) 0.7287(11) 0.079(4) Uani 0.614(10) 1 d D U P C 1
H3BA H 0.328828 0.622989 0.752501 0.094 Uiso 0.614(10) 1 calc R U P C 1
H3BB H 0.496378 0.655310 0.672606 0.094 Uiso 0.614(10) 1 calc R U P C 1
C5B C 0.4478(16) 0.3488(15) 0.7429(13) 0.070(3) Uani 0.614(10) 1 d D U P C 1
H5BA H 0.503924 0.306778 0.690573 0.084 Uiso 0.614(10) 1 calc R U P C 1
H5BB H 0.364132 0.283258 0.801695 0.084 Uiso 0.614(10) 1 calc R U P C 1
C4B C 0.3998(14) 0.4802(14) 0.6812(10) 0.075(3) Uani 0.614(10) 1 d D U P C 1
H4BA H 0.298050 0.466023 0.692200 0.090 Uiso 0.614(10) 1 calc R U P C 1
H4BB H 0.458400 0.514727 0.599817 0.090 Uiso 0.614(10) 1 calc R U P C 1
C6B C 0.5531(7) 0.2586(7) 0.8909(6) 0.062(2) Uani 0.614(10) 1 d D U P C 1
H6BA H 0.455728 0.219235 0.947476 0.074 Uiso 0.614(10) 1 calc R U P C 1
H6BB H 0.594977 0.189626 0.860439 0.074 Uiso 0.614(10) 1 calc R U P C 1
C7B C 0.6438(11) 0.2846(10) 0.9488(7) 0.083(3) Uani 0.614(10) 1 d D U P C 1
H7BA H 0.744249 0.297759 0.895661 0.099 Uiso 0.614(10) 1 calc R U P C 1
H7BB H 0.622220 0.374695 0.952151 0.099 Uiso 0.614(10) 1 calc R U P C 1
C8B C 0.6452(19) 0.1949(14) 1.0618(10) 0.170(8) Uani 0.614(10) 1 d D U P C 1
H8BA H 0.719559 0.235898 1.074927 0.204 Uiso 0.614(10) 1 calc R U P C 1
H8BB H 0.551384 0.192580 1.120013 0.204 Uiso 0.614(10) 1 calc R U P C 1
C9B C 0.672(2) 0.0608(14) 1.0741(16) 0.208(9) Uani 0.614(10) 1 d D U P C 1
H9BA H 0.755816 0.062248 1.009600 0.312 Uiso 0.614(10) 1 calc R U P C 1
H9BB H 0.588334 0.012610 1.078258 0.312 Uiso 0.614(10) 1 calc R U P C 1
H9BC H 0.690229 0.013630 1.143153 0.312 Uiso 0.614(10) 1 calc R U P C 1
N1A N 0.557(2) 0.4172(17) 0.7950(14) 0.058(4) Uani 0.386(10) 1 d D U P C 2
C1A C 0.699(3) 0.469(4) 0.698(2) 0.113(12) Uani 0.386(10) 1 d D U P C 2
H1AA H 0.752607 0.533619 0.708097 0.170 Uiso 0.386(10) 1 calc R U P C 2
H1AB H 0.682845 0.514046 0.627801 0.170 Uiso 0.386(10) 1 calc R U P C 2
H1AC H 0.754768 0.391300 0.694317 0.170 Uiso 0.386(10) 1 calc R U P C 2
C2A C 0.484(2) 0.5309(18) 0.8235(19) 0.080(5) Uani 0.386(10) 1 d D U P C 2
H2AA H 0.555164 0.608997 0.798433 0.096 Uiso 0.386(10) 1 calc R U P C 2
H2AB H 0.431762 0.499136 0.905684 0.096 Uiso 0.386(10) 1 calc R U P C 2
C5A C 0.451(3) 0.351(2) 0.771(2) 0.081(6) Uani 0.386(10) 1 d D U P C 2
H5AA H 0.385859 0.278360 0.841406 0.097 Uiso 0.386(10) 1 calc R U P C 2
H5AB H 0.501599 0.309287 0.717230 0.097 Uiso 0.386(10) 1 calc R U P C 2
C6A C 0.5710(18) 0.336(2) 0.9056(12) 0.111(5) Uani 0.386(10) 1 d D U P C 2
H6AA H 0.606752 0.403201 0.926034 0.133 Uiso 0.386(10) 1 calc R U P C 2
H6AB H 0.471963 0.301611 0.960871 0.133 Uiso 0.386(10) 1 calc R U P C 2
C3A C 0.378(3) 0.574(3) 0.763(2) 0.091(6) Uani 0.386(10) 1 d D U P C 2
H3AA H 0.283299 0.581948 0.814681 0.109 Uiso 0.386(10) 1 calc R U P C 2
H3AB H 0.414552 0.663881 0.698421 0.109 Uiso 0.386(10) 1 calc R U P C 2
C4A C 0.369(3) 0.463(3) 0.723(2) 0.106(7) Uani 0.386(10) 1 d D U P C 2
H4AA H 0.267244 0.427340 0.748795 0.127 Uiso 0.386(10) 1 calc R U P C 2
H4AB H 0.410352 0.499342 0.639780 0.127 Uiso 0.386(10) 1 calc R U P C 2
C7A C 0.652(3) 0.225(2) 0.9274(14) 0.143(9) Uani 0.386(10) 1 d D U P C 2
H7AA H 0.753630 0.264185 0.890833 0.171 Uiso 0.386(10) 1 calc R U P C 2
H7AB H 0.638945 0.171524 0.886772 0.171 Uiso 0.386(10) 1 calc R U P C 2
C8A C 0.6318(14) 0.1250(12) 1.0431(11) 0.065(3) Uani 0.386(10) 1 d D U P C 2
H8AA H 0.652853 0.035278 1.038691 0.077 Uiso 0.386(10) 1 calc R U P C 2
H8AB H 0.528872 0.115493 1.090334 0.077 Uiso 0.386(10) 1 calc R U P C 2
C9A C 0.7155(12) 0.1498(18) 1.1050(12) 0.079(4) Uani 0.386(10) 1 d D U P C 2
H9AA H 0.814452 0.185601 1.053124 0.118 Uiso 0.386(10) 1 calc R U P C 2
H9AB H 0.715176 0.063675 1.165942 0.118 Uiso 0.386(10) 1 calc R U P C 2
H9AC H 0.671452 0.216349 1.136404 0.118 Uiso 0.386(10) 1 calc R U P C 2
Cl9B Cl 0.9325(7) 0.8141(11) 0.1832(8) 0.0784(16) Uani 0.5 1 d . . P B 2
Cl1 Cl 0.89553(15) 0.77592(18) 0.95719(11) 0.1046(5) Uani 1 1 d . . . . .

loop_
_atom_site_aniso_label
_atom_site_aniso_U_11
_atom_site_aniso_U_22
_atom_site_aniso_U_33
_atom_site_aniso_U_23
_atom_site_aniso_U_13
_atom_site_aniso_U_12
Se2 0.03936(17) 0.0551(2) 0.0436(2) -0.02417(17) -0.01452(14) 0.00652(14)
Se1 0.0484(2) 0.0723(3) 0.0429(2) -0.0201(2) -0.01101(16) -0.00729(17)
Se3A 0.0628(10) 0.0589(7) 0.0602(6) -0.0300(5) -0.0317(8) 0.0112(7)
Cl7 0.0553(5) 0.0546(5) 0.0449(5) -0.0217(4) -0.0183(4) -0.0001(4)
Cl5 0.0550(5) 0.0653(5) 0.0479(5) -0.0232(5) -0.0223(4) 0.0032(4)
Cl3 0.0606(5) 0.0757(6) 0.0500(6) -0.0331(5) -0.0198(4) 0.0107(5)
Cl6 0.0397(4) 0.1062(8) 0.0662(7) -0.0339(6) -0.0115(4) -0.0032(5)
Cl4 0.0945(7) 0.0676(6) 0.0775(7) -0.0398(6) -0.0414(6) 0.0345(6)
Cl9A 0.170(6) 0.106(5) 0.075(3) -0.032(3) -0.063(4) -0.015(4)
Cl2 0.0838(8) 0.0739(7) 0.1287(12) -0.0232(8) -0.0344(8) 0.0081(6)
O2A 0.084(8) 0.034(7) 0.098(13) -0.004(7) -0.036(8) 0.015(6)
Cl8A 0.0553(17) 0.092(2) 0.070(2) -0.0381(18) -0.0153(17) -0.0063(15)
O1 0.0508(15) 0.105(2) 0.068(2) -0.0314(18) -0.0118(13) -0.0136(15)
Se3B 0.0529(9) 0.0627(8) 0.0703(6) -0.0381(6) -0.0305(7) 0.0095(6)
Cl8B 0.0683(17) 0.053(3) 0.077(3) -0.020(3) -0.0162(19) 0.005(2)
O2B 0.061(7) 0.181(13) 0.118(14) -0.100(10) -0.010(7) -0.007(6)
N1B 0.044(4) 0.069(5) 0.063(5) -0.032(4) -0.017(3) -0.005(3)
C1B 0.052(7) 0.075(6) 0.049(7) -0.019(5) -0.015(6) -0.004(5)
C2B 0.066(6) 0.059(5) 0.081(5) -0.039(4) -0.026(4) -0.010(4)
C3B 0.073(7) 0.068(6) 0.100(8) -0.039(6) -0.033(6) 0.014(5)
C5B 0.060(5) 0.090(6) 0.078(8) -0.051(5) -0.024(5) 0.003(4)
C4B 0.086(6) 0.079(6) 0.069(7) -0.031(5) -0.036(5) -0.001(5)
C6B 0.054(4) 0.046(4) 0.068(5) -0.017(3) -0.010(3) 0.008(3)
C7B 0.074(5) 0.089(6) 0.064(5) -0.016(5) -0.022(4) 0.044(5)
C8B 0.144(11) 0.108(10) 0.125(11) 0.021(9) 0.015(9) 0.053(9)
C9B 0.174(15) 0.096(11) 0.25(2) -0.024(12) -0.016(14) 0.025(10)
N1A 0.051(7) 0.074(8) 0.055(7) -0.031(6) -0.021(5) 0.009(6)
C1A 0.079(15) 0.13(2) 0.080(17) -0.030(15) 0.023(11) -0.031(13)
C2A 0.061(8) 0.100(10) 0.122(10) -0.093(9) -0.028(8) 0.006(8)
C5A 0.087(11) 0.076(9) 0.077(12) -0.039(8) -0.021(8) 0.004(8)
C6A 0.087(9) 0.139(13) 0.079(9) -0.029(9) -0.019(7) 0.026(10)
C3A 0.076(11) 0.080(10) 0.124(14) -0.045(10) -0.042(10) 0.018(8)
C4A 0.108(12) 0.123(12) 0.101(14) -0.037(11) -0.062(11) 0.003(10)
C7A 0.114(12) 0.113(13) 0.125(13) -0.010(11) -0.007(11) 0.041(11)
C8A 0.065(6) 0.037(7) 0.082(8) -0.008(6) -0.036(6) 0.027(6)
C9A 0.055(6) 0.101(11) 0.091(9) -0.042(8) -0.036(6) 0.023(7)
Cl9B 0.081(2) 0.102(5) 0.057(3) -0.039(3) -0.0224(18) -0.002(2)
Cl1 0.1024(9) 0.1535(13) 0.0608(8) -0.0445(9) -0.0266(7) -0.0281(9)

loop_
_atom_type_symbol
_atom_type_description
_atom_type_scat_dispersion_real
_atom_type_scat_dispersion_imag
_atom_type_scat_source
C C 0.0033 0.0016 'International Tables Vol C Tables 4.2.6.8 and 6.1.1.4'
H H 0.0000 0.0000 'International Tables Vol C Tables 4.2.6.8 and 6.1.1.4'
Cl Cl 0.1484 0.1585 'International Tables Vol C Tables 4.2.6.8 and 6.1.1.4'
N N 0.0061 0.0033 'International Tables Vol C Tables 4.2.6.8 and 6.1.1.4'
O O 0.0106 0.0060 'International Tables Vol C Tables 4.2.6.8 and 6.1.1.4'
Se Se -0.0929 2.2259 'International Tables Vol C Tables 4.2.6.8 and 6.1.1.4'

loop_
_exptl_crystal_face_index_h
_exptl_crystal_face_index_k
_exptl_crystal_face_index_l
_exptl_crystal_face_perp_dist
5 3 -4 0.1090
4 -1 -7 0.1270
-5 -4 3 0.0710
-3 2 7 0.0680
-3 8 -5 0.0800
-1 0 -1 0.0890
3 -3 4 0.0080

loop_
_geom_angle_atom_site_label_1
_geom_angle_atom_site_label_2
_geom_angle_atom_site_label_3
_geom_angle
_geom_angle_site_symmetry_1
_geom_angle_site_symmetry_3
_geom_angle_publ_flag
Cl5 Se2 Cl3 178.80(3) . . ?
Cl6 Se2 Cl5 90.67(4) . . ?
Cl6 Se2 Cl3 90.48(4) . . ?
Cl6 Se2 Cl4 96.55(5) . . ?
Cl4 Se2 Cl5 90.39(4) . . ?
Cl4 Se2 Cl3 89.81(4) . . ?
Cl2 Se1 Cl1 96.84(7) . . ?
O1 Se1 Cl2 102.34(12) . . ?
O1 Se1 Cl1 102.53(11) . . ?
O2A Se3A Cl9A 101.6(8) . . ?
O2A Se3A Cl8A 105.9(8) . . ?
Cl8A Se3A Cl9A 93.9(3) . . ?
O2B Se3B Cl8B 100.1(8) . . ?
O2B Se3B Cl9B 101.0(8) . . ?
Cl9B Se3B Cl8B 89.9(3) . . ?
C1B N1B C2B 111.6(9) . . ?
C1B N1B C5B 109.7(9) . . ?
C1B N1B C6B 108.9(8) . . ?
C2B N1B C5B 100.9(7) . . ?
C2B N1B C6B 115.1(8) . . ?
C5B N1B C6B 110.3(8) . . ?
N1B C1B H1BA 109.5 . . ?
N1B C1B H1BB 109.5 . . ?
N1B C1B H1BC 109.5 . . ?
H1BA C1B H1BB 109.5 . . ?
H1BA C1B H1BC 109.5 . . ?
H1BB C1B H1BC 109.5 . . ?
N1B C2B H2BA 111.2 . . ?
N1B C2B H2BB 111.2 . . ?
N1B C2B C3B 103.0(8) . . ?
H2BA C2B H2BB 109.1 . . ?
C3B C2B H2BA 111.2 . . ?
C3B C2B H2BB 111.2 . . ?
C2B C3B H3BA 111.0 . . ?
C2B C3B H3BB 111.0 . . ?
H3BA C3B H3BB 109.0 . . ?
C4B C3B C2B 104.0(8) . . ?
C4B C3B H3BA 111.0 . . ?
C4B C3B H3BB 111.0 . . ?
N1B C5B H5BA 110.5 . . ?
N1B C5B H5BB 110.5 . . ?
H5BA C5B H5BB 108.7 . . ?
C4B C5B N1B 106.1(8) . . ?
C4B C5B H5BA 110.5 . . ?
C4B C5B H5BB 110.5 . . ?
C3B C4B H4BA 110.3 . . ?
C3B C4B H4BB 110.3 . . ?
C5B C4B C3B 106.9(8) . . ?
C5B C4B H4BA 110.3 . . ?
C5B C4B H4BB 110.3 . . ?
H4BA C4B H4BB 108.6 . . ?
N1B C6B H6BA 108.6 . . ?
N1B C6B H6BB 108.6 . . ?
H6BA C6B H6BB 107.6 . . ?
C7B C6B N1B 114.5(7) . . ?
C7B C6B H6BA 108.6 . . ?
C7B C6B H6BB 108.6 . . ?
C6B C7B H7BA 105.5 . . ?
C6B C7B H7BB 105.5 . . ?
H7BA C7B H7BB 106.1 . . ?
C8B C7B C6B 127.3(11) . . ?
C8B C7B H7BA 105.5 . . ?
C8B C7B H7BB 105.5 . . ?
C7B C8B H8BA 108.8 . . ?
C7B C8B H8BB 108.8 . . ?
H8BA C8B H8BB 107.7 . . ?
C9B C8B C7B 114.0(15) . . ?
C9B C8B H8BA 108.8 . . ?
C9B C8B H8BB 108.8 . . ?
C8B C9B H9BA 109.5 . . ?
C8B C9B H9BB 109.5 . . ?
C8B C9B H9BC 109.5 . . ?
H9BA C9B H9BB 109.5 . . ?
H9BA C9B H9BC 109.5 . . ?
H9BB C9B H9BC 109.5 . . ?
C2A N1A C1A 112.0(16) . . ?
C2A N1A C5A 104.5(11) . . ?
C2A N1A C6A 97.8(12) . . ?
C5A N1A C1A 113.1(16) . . ?
C6A N1A C1A 113.6(15) . . ?
C6A N1A C5A 114.4(15) . . ?
N1A C1A H1AA 109.5 . . ?
N1A C1A H1AB 109.5 . . ?
N1A C1A H1AC 109.5 . . ?
H1AA C1A H1AB 109.5 . . ?
H1AA C1A H1AC 109.5 . . ?
H1AB C1A H1AC 109.5 . . ?
N1A C2A H2AA 110.3 . . ?
N1A C2A H2AB 110.3 . . ?
N1A C2A C3A 107.3(11) . . ?
H2AA C2A H2AB 108.5 . . ?
C3A C2A H2AA 110.3 . . ?
C3A C2A H2AB 110.3 . . ?
N1A C5A H5AA 110.5 . . ?
N1A C5A H5AB 110.5 . . ?
N1A C5A C4A 106.2(12) . . ?
H5AA C5A H5AB 108.7 . . ?
C4A C5A H5AA 110.5 . . ?
C4A C5A H5AB 110.5 . . ?
N1A C6A H6AA 105.9 . . ?
N1A C6A H6AB 105.9 . . ?
H6AA C6A H6AB 106.2 . . ?
C7A C6A N1A 125.7(15) . . ?
C7A C6A H6AA 105.9 . . ?
C7A C6A H6AB 105.9 . . ?
C2A C3A H3AA 110.7 . . ?
C2A C3A H3AB 110.7 . . ?
H3AA C3A H3AB 108.8 . . ?
C4A C3A C2A 105.4(12) . . ?
C4A C3A H3AA 110.7 . . ?
C4A C3A H3AB 110.7 . . ?
C5A C4A C3A 107.1(12) . . ?
C5A C4A H4AA 110.3 . . ?
C5A C4A H4AB 110.3 . . ?
C3A C4A H4AA 110.3 . . ?
C3A C4A H4AB 110.3 . . ?
H4AA C4A H4AB 108.5 . . ?
C6A C7A H7AA 106.5 . . ?
C6A C7A H7AB 106.5 . . ?
C6A C7A C8A 123.5(15) . . ?
H7AA C7A H7AB 106.5 . . ?
C8A C7A H7AA 106.5 . . ?
C8A C7A H7AB 106.5 . . ?
C7A C8A H8AA 107.3 . . ?
C7A C8A H8AB 107.3 . . ?
C7A C8A C9A 120.3(15) . . ?
H8AA C8A H8AB 106.9 . . ?
C9A C8A H8AA 107.3 . . ?
C9A C8A H8AB 107.3 . . ?
C8A C9A H9AA 109.5 . . ?
C8A C9A H9AB 109.5 . . ?
C8A C9A H9AC 109.5 . . ?
H9AA C9A H9AB 109.5 . . ?
H9AA C9A H9AC 109.5 . . ?
H9AB C9A H9AC 109.5 . . ?

loop_
_geom_bond_atom_site_label_1
_geom_bond_atom_site_label_2
_geom_bond_distance
_geom_bond_site_symmetry_2
_geom_bond_publ_flag
Se2 Cl5 2.3575(10) . ?
Se2 Cl3 2.4454(10) . ?
Se2 Cl6 2.1796(11) . ?
Se2 Cl4 2.1981(11) . ?
Se1 Cl2 2.2155(14) . ?
Se1 O1 1.605(3) . ?
Se1 Cl1 2.2224(12) . ?
Se3A Cl9A 2.271(12) . ?
Se3A O2A 1.600(13) . ?
Se3A Cl8A 2.191(6) . ?
Se3B Cl8B 2.263(6) . ?
Se3B O2B 1.598(14) . ?
Se3B Cl9B 2.225(9) . ?
N1B C1B 1.500(10) . ?
N1B C2B 1.504(9) . ?
N1B C5B 1.507(10) . ?
N1B C6B 1.514(9) . ?
C1B H1BA 0.9700 . ?
C1B H1BB 0.9700 . ?
C1B H1BC 0.9700 . ?
C2B H2BA 0.9800 . ?
C2B H2BB 0.9800 . ?
C2B C3B 1.546(11) . ?
C3B H3BA 0.9800 . ?
C3B H3BB 0.9800 . ?
C3B C4B 1.505(11) . ?
C5B H5BA 0.9800 . ?
C5B H5BB 0.9800 . ?
C5B C4B 1.484(11) . ?
C4B H4BA 0.9800 . ?
C4B H4BB 0.9800 . ?
C6B H6BA 0.9800 . ?
C6B H6BB 0.9800 . ?
C6B C7B 1.502(10) . ?
C7B H7BA 0.9800 . ?
C7B H7BB 0.9800 . ?
C7B C8B 1.483(12) . ?
C8B H8BA 0.9800 . ?
C8B H8BB 0.9800 . ?
C8B C9B 1.383(14) . ?
C9B H9BA 0.9700 . ?
C9B H9BB 0.9700 . ?
C9B H9BC 0.9700 . ?
N1A C1A 1.491(14) . ?
N1A C2A 1.485(12) . ?
N1A C5A 1.490(12) . ?
N1A C6A 1.487(12) . ?
C1A H1AA 0.9700 . ?
C1A H1AB 0.9700 . ?
C1A H1AC 0.9700 . ?
C2A H2AA 0.9800 . ?
C2A H2AB 0.9800 . ?
C2A C3A 1.524(15) . ?
C5A H5AA 0.9800 . ?
C5A H5AB 0.9800 . ?
C5A C4A 1.493(15) . ?
C6A H6AA 0.9800 . ?
C6A H6AB 0.9800 . ?
C6A C7A 1.386(14) . ?
C3A H3AA 0.9800 . ?
C3A H3AB 0.9800 . ?
C3A C4A 1.501(15) . ?
C4A H4AA 0.9800 . ?
C4A H4AB 0.9800 . ?
C7A H7AA 0.9800 . ?
C7A H7AB 0.9800 . ?
C7A C8A 1.480(13) . ?
C8A H8AA 0.9800 . ?
C8A H8AB 0.9800 . ?
C8A C9A 1.487(14) . ?
C9A H9AA 0.9700 . ?
C9A H9AB 0.9700 . ?
C9A H9AC 0.9700 . ?

loop_
_geom_torsion_atom_site_label_1
_geom_torsion_atom_site_label_2
_geom_torsion_atom_site_label_3
_geom_torsion_atom_site_label_4
_geom_torsion
_geom_torsion_site_symmetry_1
_geom_torsion_site_symmetry_2
_geom_torsion_site_symmetry_3
_geom_torsion_site_symmetry_4
_geom_torsion_publ_flag
N1B C2B C3B C4B 32.0(12) . . . . ?
N1B C5B C4B C3B -19.0(13) . . . . ?
N1B C6B C7B C8B 161.8(10) . . . . ?
C1B N1B C2B C3B 73.5(11) . . . . ?
C1B N1B C5B C4B -79.1(12) . . . . ?
C1B N1B C6B C7B 59.4(11) . . . . ?
C2B N1B C5B C4B 38.8(11) . . . . ?
C2B N1B C6B C7B -66.8(10) . . . . ?
C2B C3B C4B C5B -8.0(13) . . . . ?
C5B N1B C2B C3B -43.0(10) . . . . ?
C5B N1B C6B C7B 179.9(9) . . . . ?
C6B N1B C2B C3B -161.7(10) . . . . ?
C6B N1B C5B C4B 160.9(10) . . . . ?
C6B C7B C8B C9B 55(2) . . . . ?
N1A C2A C3A C4A 13(2) . . . . ?
N1A C5A C4A C3A -24(3) . . . . ?
N1A C6A C7A C8A -162.8(18) . . . . ?
C1A N1A C2A C3A 95(2) . . . . ?
C1A N1A C5A C4A -91(2) . . . . ?
C1A N1A C6A C7A -51(3) . . . . ?
C2A N1A C5A C4A 31(2) . . . . ?
C2A N1A C6A C7A -170(2) . . . . ?
C2A C3A C4A C5A 7(3) . . . . ?
C5A N1A C2A C3A -27(2) . . . . ?
C5A N1A C6A C7A 81(3) . . . . ?
C6A N1A C2A C3A -145.1(19) . . . . ?
C6A N1A C5A C4A 137.2(18) . . . . ?
C6A C7A C8A C9A -90(3) . . . . ?
